data_4102926
loop_
_publ_author_name
'Ellen M. Sletten'
'Hitomi Nakamura'
'John C. Jewett'
'Carolyn R. Bertozzi'

_publ_section_title
;
 Difluorobenzocyclooctyne: Synthesis, Reactivity, and Stabilization by
 \b-Cyclodextrin
;
_journal_name_full 'Journal of the American Chemical Society'
_journal_page_first 11799
_journal_page_last 11805
_journal_paper_doi 10.1021/ja105005t
_journal_volume 132
_journal_year 2010
_chemical_formula_sum 'C36 H30 F6'
_chemical_formula_weight 576.60
_chemical_name_common EMS-VIII-007D
_chemical_name_systematic
;
 bertozzi01
;
_space_group.centring_type P

_space_group_IT_number 4
_space_group.IT_number 4

_symmetry_cell_setting monoclinic
_symmetry_space_group_name_Hall 'P 2yb'
_symmetry_space_group_name_H-M 'P 1 21 1'
_atom_sites_solution_hydrogens geom
_atom_sites_solution_primary direct
_atom_sites_solution_secondary difmap
_audit_creation_method SHELXL-97
_cell_angle_alpha 90.00
_cell_angle_beta 103.344(2)
_cell_angle_gamma 90.00
_cell_formula_units_Z 2
_cell_length_a 9.0552(4)
_cell_length_b 12.8869(6)
_cell_length_c 12.0073(5)
_cell_measurement_reflns_used 9930
_cell_measurement_temperature 100(2)
_cell_measurement_theta_max 67.91
_cell_measurement_theta_min 3.78
_cell_volume 1363.34(10)
_computing_cell_refinement 'Bruker SAINT'
_computing_data_collection 'Bruker APEX2'
_computing_data_reduction 'Bruker SAINT'
_computing_molecular_graphics ORTEP-32
_computing_publication_material WinGX
_computing_structure_refinement SHELXL-97
_computing_structure_solution SIR-2008
_diffrn_ambient_temperature 100(2)
_diffrn_detector_area_resol_mean 8.366
_diffrn_measured_fraction_theta_full 0.999
_diffrn_measured_fraction_theta_max 0.996
_diffrn_measurement_device_type 'Bruker APEX-II CCD'
_diffrn_measurement_method 'phi and omega scans'
_diffrn_radiation_monochromator 'HELIOS multilayer mirrors'
_diffrn_radiation_source 'microfocus rotating anode'
_diffrn_radiation_type CuK\a
_diffrn_radiation_wavelength 1.54178
_diffrn_reflns_av_R_equivalents 0.0149
_diffrn_reflns_av_sigmaI/netI 0.0158
_diffrn_reflns_limit_h_max 10
_diffrn_reflns_limit_h_min -10
_diffrn_reflns_limit_k_max 14
_diffrn_reflns_limit_k_min -15
_diffrn_reflns_limit_l_max 14
_diffrn_reflns_limit_l_min -14
_diffrn_reflns_number 12405
_diffrn_reflns_theta_full 67.00
_diffrn_reflns_theta_max 68.17
_diffrn_reflns_theta_min 3.78
_exptl_absorpt_coefficient_mu 0.916
_exptl_absorpt_correction_T_max 0.9643
_exptl_absorpt_correction_T_min 0.8980
_exptl_absorpt_correction_type multi-scan
_exptl_absorpt_process_details SADABS
_exptl_crystal_colour colorless
_exptl_crystal_density_diffrn 1.405
_exptl_crystal_density_method 'not measured'
_exptl_crystal_description prism
_exptl_crystal_F_000 600
_exptl_crystal_size_max 0.12
_exptl_crystal_size_mid 0.08
_exptl_crystal_size_min 0.04
_refine_diff_density_max 0.247
_refine_diff_density_min -0.132
_refine_diff_density_rms 0.034
_refine_ls_abs_structure_details 'Flack H D (1983), Acta Cryst. A39, 876-881'
_refine_ls_abs_structure_Flack 0.07(7)
_refine_ls_extinction_method none
_refine_ls_goodness_of_fit_ref 1.038
_refine_ls_hydrogen_treatment constr
_refine_ls_matrix_type full
_refine_ls_number_parameters 379
_refine_ls_number_reflns 4349
_refine_ls_number_restraints 1
_refine_ls_restrained_S_all 1.038
_refine_ls_R_factor_all 0.0282
_refine_ls_R_factor_gt 0.0274
_refine_ls_shift/su_max 0.000
_refine_ls_shift/su_mean 0.000
_refine_ls_structure_factor_coef Fsqd
_refine_ls_weighting_details 'calc w=1/[\s^2^(Fo^2^)+(0.0462P)^2^+0.3189P] where P=(Fo^2^+2Fc^2^)/3'
_refine_ls_weighting_scheme calc
_refine_ls_wR_factor_gt 0.0735
_refine_ls_wR_factor_ref 0.0744
_reflns_number_gt 4259
_reflns_number_total 4349
_reflns_threshold_expression >2sigma(I)
_cod_data_source_file ja105005t_si_002.cif
_cod_data_source_block bertozzi01
_cod_depositor_comments
;
The following automatic conversions were performed:

'_space_group.centring_type' value 'primitive' was replaced with the
value 'P' as specified in the replacement file
'/home/antanas/src/cod-tools/trunk/data/replacement-values/replacement_values.lst'.

Automatic conversion script
Id: cif_fix_values 5642 2017-10-24 12:04:52Z antanas 
;
_cod_database_code 4102926

loop_
_symmetry_equiv_pos_as_xyz
'x, y, z'
'-x, y+1/2, -z'

loop_
_atom_site_label
_atom_site_type_symbol
_atom_site_fract_x
_atom_site_fract_y
_atom_site_fract_z
_atom_site_U_iso_or_equiv
_atom_site_adp_type
_atom_site_occupancy
_atom_site_symmetry_multiplicity
_atom_site_calc_flag
_atom_site_refinement_flags
C1 C 0.62394(17) 0.38609(13) 0.02799(14) 0.0172(3) Uani 1 1 d .
C2 C 0.63270(17) 0.34314(13) -0.07760(13) 0.0166(3) Uani 1 1 d .
C3 C 0.75519(17) 0.27723(13) -0.08416(13) 0.0172(3) Uani 1 1 d .
C4 C 0.86309(17) 0.24964(13) 0.01473(13) 0.0181(3) Uani 1 1 d .
C5 C 0.83544(17) 0.27575(13) 0.12245(13) 0.0179(3) Uani 1 1 d .
C6 C 0.72206(17) 0.34850(13) 0.12969(13) 0.0176(3) Uani 1 1 d .
C7 C 0.51001(18) 0.47181(14) 0.03939(14) 0.0198(3) Uani 1 1 d .
C8 C 0.42132(18) 0.53712(14) -0.05841(14) 0.0220(4) Uani 1 1 d .
H8A H 0.3493 0.5808 -0.0285 0.026 Uiso 1 1 calc R
H8B H 0.3605 0.4898 -0.1162 0.026 Uiso 1 1 calc R
C9 C 0.51380(19) 0.60799(14) -0.11899(15) 0.0249(4) Uani 1 1 d .
H9A H 0.5797 0.6527 -0.0611 0.030 Uiso 1 1 calc R
H9B H 0.4431 0.6538 -0.1725 0.030 Uiso 1 1 calc R
C10 C 0.61344(18) 0.54964(15) -0.18606(15) 0.0243(4) Uani 1 1 d .
H10A H 0.6430 0.5965 -0.2426 0.029 Uiso 1 1 calc R
H10B H 0.7069 0.5240 -0.1332 0.029 Uiso 1 1 calc R
C11 C 0.52227(18) 0.46002(15) -0.24606(14) 0.0222(3) Uani 1 1 d .
C12 C 0.4186(2) 0.47592(16) -0.35026(14) 0.0279(4) Uani 1 1 d .
H12 H 0.4197 0.5397 -0.3897 0.033 Uiso 1 1 calc R
C13 C 0.3141(2) 0.40017(19) -0.39720(15) 0.0341(4) Uani 1 1 d .
H13 H 0.2445 0.4121 -0.4684 0.041 Uiso 1 1 calc R
C14 C 0.3114(2) 0.30702(17) -0.34017(16) 0.0314(4) Uani 1 1 d .
H14 H 0.2394 0.2550 -0.3717 0.038 Uiso 1 1 calc R
C15 C 0.41484(18) 0.28994(15) -0.23607(14) 0.0237(3) Uani 1 1 d .
H15 H 0.4136 0.2258 -0.1973 0.028 Uiso 1 1 calc R
C16 C 0.51959(17) 0.36568(14) -0.18862(13) 0.0187(3) Uani 1 1 d .
C17 C 0.76557(17) 0.24106(13) -0.20193(13) 0.0170(3) Uani 1 1 d .
C18 C 0.68785(17) 0.15358(14) -0.25038(14) 0.0196(3) Uani 1 1 d .
H18 H 0.6348 0.1124 -0.2068 0.024 Uiso 1 1 calc R
C19 C 0.68675(19) 0.12545(15) -0.36261(14) 0.0234(4) Uani 1 1 d .
H19 H 0.6307 0.0665 -0.3961 0.028 Uiso 1 1 calc R
C20 C 0.76681(19) 0.18317(15) -0.42471(14) 0.0255(4) Uani 1 1 d .
H20 H 0.7653 0.1646 -0.5015 0.031 Uiso 1 1 calc R
C21 C 0.8496(2) 0.26821(15) -0.37548(14) 0.0242(4) Uani 1 1 d .
H21 H 0.9079 0.3061 -0.4180 0.029 Uiso 1 1 calc R
C22 C 0.84908(18) 0.29939(14) -0.26434(14) 0.0209(3) Uani 1 1 d .
C23 C 0.9501(2) 0.38557(15) -0.20588(17) 0.0293(4) Uani 1 1 d .
H23A H 0.8913 0.4316 -0.1662 0.035 Uiso 1 1 calc R
H23B H 0.9849 0.4273 -0.2641 0.035 Uiso 1 1 calc R
C24 C 1.0902(2) 0.34298(18) -0.11779(17) 0.0331(4) Uani 1 1 d .
H24A H 1.1821 0.3576 -0.1466 0.040 Uiso 1 1 calc R
H24B H 1.1001 0.3817 -0.0452 0.040 Uiso 1 1 calc R
C25 C 1.08706(18) 0.22801(16) -0.09201(15) 0.0279(4) Uani 1 1 d .
H25A H 1.1929 0.2022 -0.0730 0.033 Uiso 1 1 calc R
H25B H 1.0333 0.1920 -0.1626 0.033 Uiso 1 1 calc R
C26 C 1.01264(19) 0.19713(14) 0.00437(14) 0.0228(4) Uani 1 1 d .
C27 C 0.92123(18) 0.22494(14) 0.23495(14) 0.0214(3) Uani 1 1 d .
C28 C 1.05283(19) 0.28458(15) 0.31194(14) 0.0249(4) Uani 1 1 d .
H28A H 1.0274 0.2954 0.3870 0.030 Uiso 1 1 calc R
H28B H 1.1440 0.2397 0.3252 0.030 Uiso 1 1 calc R
C29 C 1.0954(2) 0.39015(16) 0.26948(15) 0.0281(4) Uani 1 1 d .
H29A H 1.1266 0.3790 0.1966 0.034 Uiso 1 1 calc R
H29B H 1.1851 0.4168 0.3257 0.034 Uiso 1 1 calc R
C30 C 0.9712(2) 0.47567(15) 0.24949(15) 0.0292(4) Uani 1 1 d .
H30A H 1.0184 0.5419 0.2810 0.035 Uiso 1 1 calc R
H30B H 0.9324 0.4851 0.1660 0.035 Uiso 1 1 calc R
C31 C 0.8382(2) 0.45338(14) 0.30249(14) 0.0253(4) Uani 1 1 d .
C32 C 0.8341(3) 0.49593(17) 0.40896(16) 0.0366(5) Uani 1 1 d .
H32 H 0.9137 0.5405 0.4464 0.044 Uiso 1 1 calc R
C33 C 0.7159(3) 0.47396(19) 0.46039(16) 0.0423(6) Uani 1 1 d .
H33 H 0.7144 0.5034 0.5326 0.051 Uiso 1 1 calc R
C34 C 0.5993(2) 0.40859(19) 0.40593(17) 0.0378(5) Uani 1 1 d .
H34 H 0.5193 0.3917 0.4418 0.045 Uiso 1 1 calc R
C35 C 0.6004(2) 0.36784(16) 0.29842(16) 0.0292(4) Uani 1 1 d .
H35 H 0.5199 0.3241 0.2606 0.035 Uiso 1 1 calc R
C36 C 0.71806(19) 0.39087(14) 0.24678(14) 0.0215(3) Uani 1 1 d .
F1 F 0.58743(11) 0.54291(8) 0.11822(8) 0.0253(2) Uani 1 1 d .
F2 F 0.40330(11) 0.42753(9) 0.09016(9) 0.0278(2) Uani 1 1 d .
F3 F 1.12096(10) 0.21927(9) 0.10295(8) 0.0273(2) Uani 1 1 d .
F4 F 0.99613(12) 0.09133(9) 0.00214(9) 0.0301(2) Uani 1 1 d .
F5 F 0.96735(12) 0.12749(8) 0.21289(9) 0.0281(2) Uani 1 1 d .
F6 F 0.81483(11) 0.20245(8) 0.29830(8) 0.0253(2) Uani 1 1 d .

loop_
_atom_site_aniso_label
_atom_site_aniso_U_11
_atom_site_aniso_U_22
_atom_site_aniso_U_33
_atom_site_aniso_U_23
_atom_site_aniso_U_13
_atom_site_aniso_U_12
C1 0.0169(7) 0.0135(8) 0.0224(8) 0.0003(6) 0.0074(6) -0.0004(6)
C2 0.0180(7) 0.0136(8) 0.0190(7) 0.0012(6) 0.0054(6) -0.0029(6)
C3 0.0192(7) 0.0143(8) 0.0192(7) -0.0004(6) 0.0065(6) -0.0030(6)
C4 0.0197(7) 0.0137(8) 0.0215(7) -0.0020(6) 0.0058(6) 0.0001(6)
C5 0.0167(7) 0.0161(8) 0.0202(7) 0.0000(6) 0.0030(6) -0.0019(6)
C6 0.0204(7) 0.0149(8) 0.0186(7) -0.0003(6) 0.0068(6) -0.0021(6)
C7 0.0212(7) 0.0185(9) 0.0209(7) -0.0035(7) 0.0073(6) 0.0006(6)
C8 0.0187(7) 0.0214(9) 0.0254(8) -0.0027(7) 0.0040(6) 0.0058(6)
C9 0.0269(8) 0.0167(9) 0.0285(8) 0.0018(7) 0.0011(7) 0.0021(7)
C10 0.0213(8) 0.0206(9) 0.0307(9) 0.0081(7) 0.0057(7) 0.0011(7)
C11 0.0207(7) 0.0245(9) 0.0230(8) 0.0014(7) 0.0085(6) 0.0032(7)
C12 0.0295(9) 0.0343(11) 0.0204(8) 0.0075(8) 0.0071(7) 0.0097(8)
C13 0.0300(9) 0.0492(13) 0.0197(8) -0.0012(8) -0.0016(7) 0.0073(9)
C14 0.0247(8) 0.0371(11) 0.0291(9) -0.0099(8) -0.0006(7) -0.0015(8)
C15 0.0224(8) 0.0244(9) 0.0246(8) -0.0032(7) 0.0063(6) -0.0009(7)
C16 0.0165(7) 0.0224(9) 0.0185(7) -0.0017(6) 0.0068(6) 0.0029(6)
C17 0.0190(7) 0.0148(8) 0.0177(7) 0.0009(6) 0.0052(6) 0.0039(6)
C18 0.0192(7) 0.0187(9) 0.0220(7) 0.0006(6) 0.0068(6) 0.0002(6)
C19 0.0229(8) 0.0226(9) 0.0234(8) -0.0057(7) 0.0025(6) 0.0008(6)
C20 0.0273(8) 0.0334(11) 0.0159(7) -0.0004(7) 0.0051(6) 0.0089(7)
C21 0.0267(8) 0.0260(10) 0.0234(8) 0.0081(7) 0.0129(6) 0.0055(7)
C22 0.0194(7) 0.0174(8) 0.0269(8) 0.0030(7) 0.0078(6) 0.0019(6)
C23 0.0290(9) 0.0200(9) 0.0447(11) -0.0054(8) 0.0203(8) -0.0065(7)
C24 0.0266(9) 0.0409(12) 0.0335(9) -0.0099(9) 0.0106(7) -0.0156(8)
C25 0.0164(8) 0.0381(11) 0.0290(9) -0.0089(8) 0.0051(6) 0.0041(7)
C26 0.0229(8) 0.0212(10) 0.0218(8) -0.0046(7) -0.0001(6) 0.0051(7)
C27 0.0222(8) 0.0191(9) 0.0222(7) -0.0004(7) 0.0041(6) 0.0023(7)
C28 0.0255(8) 0.0262(10) 0.0205(8) -0.0005(7) 0.0004(6) 0.0027(7)
C29 0.0291(8) 0.0313(11) 0.0237(8) -0.0040(8) 0.0056(7) -0.0082(8)
C30 0.0373(10) 0.0223(9) 0.0233(8) 0.0028(7) -0.0028(7) -0.0101(8)
C31 0.0376(9) 0.0167(9) 0.0189(8) -0.0001(6) 0.0008(7) 0.0063(7)
C32 0.0535(12) 0.0273(10) 0.0228(8) -0.0041(8) -0.0039(8) 0.0120(9)
C33 0.0648(14) 0.0425(13) 0.0188(8) -0.0020(8) 0.0079(9) 0.0259(11)
C34 0.0475(11) 0.0452(14) 0.0252(9) 0.0085(9) 0.0175(8) 0.0227(10)
C35 0.0347(9) 0.0278(11) 0.0279(9) 0.0056(8) 0.0131(7) 0.0102(8)
C36 0.0296(8) 0.0181(8) 0.0168(7) 0.0040(6) 0.0056(6) 0.0094(7)
F1 0.0300(5) 0.0198(5) 0.0234(5) -0.0052(4) 0.0003(4) 0.0077(4)
F2 0.0238(5) 0.0338(6) 0.0297(5) 0.0025(5) 0.0143(4) 0.0047(4)
F3 0.0195(4) 0.0357(6) 0.0242(5) -0.0065(4) 0.0000(4) 0.0060(4)
F4 0.0347(5) 0.0197(6) 0.0338(5) -0.0034(4) 0.0037(4) 0.0084(4)
F5 0.0336(5) 0.0185(6) 0.0299(5) 0.0026(4) 0.0029(4) 0.0065(4)
F6 0.0282(5) 0.0250(6) 0.0235(4) 0.0065(4) 0.0075(4) -0.0007(4)

loop_
_atom_type_symbol
_atom_type_description
_atom_type_scat_dispersion_real
_atom_type_scat_dispersion_imag
_atom_type_scat_source
C C 0.0181 0.0091 'International Tables Vol C Tables 4.2.6.8 and 6.1.1.4'
H H 0.0000 0.0000 'International Tables Vol C Tables 4.2.6.8 and 6.1.1.4'
F F 0.0727 0.0534 'International Tables Vol C Tables 4.2.6.8 and 6.1.1.4'

loop_
_geom_angle_atom_site_label_1
_geom_angle_atom_site_label_2
_geom_angle_atom_site_label_3
_geom_angle
C2 C1 C6 119.23(14)
C2 C1 C7 122.86(14)
C6 C1 C7 117.90(13)
C1 C2 C3 119.76(14)
C1 C2 C16 123.63(14)
C3 C2 C16 116.58(13)
C4 C3 C2 120.59(14)
C4 C3 C17 122.25(14)
C2 C3 C17 117.14(14)
C3 C4 C5 118.68(14)
C3 C4 C26 119.79(14)
C5 C4 C26 121.45(14)
C6 C5 C4 120.04(15)
C6 C5 C27 117.15(14)
C4 C5 C27 122.77(14)
C5 C6 C1 119.66(14)
C5 C6 C36 118.09(14)
C1 C6 C36 122.05(14)
F2 C7 F1 105.50(12)
F2 C7 C8 105.79(13)
F1 C7 C8 104.84(14)
F2 C7 C1 107.14(14)
F1 C7 C1 106.94(12)
C8 C7 C1 125.17(14)
C7 C8 C9 116.69(13)
C7 C8 H8A 108.1
C9 C8 H8A 108.1
C7 C8 H8B 108.1
C9 C8 H8B 108.1
H8A C8 H8B 107.3
C8 C9 C10 114.10(14)
C8 C9 H9A 108.7
C10 C9 H9A 108.7
C8 C9 H9B 108.7
C10 C9 H9B 108.7
H9A C9 H9B 107.6
C11 C10 C9 107.64(13)
C11 C10 H10A 110.2
C9 C10 H10A 110.2
C11 C10 H10B 110.2
C9 C10 H10B 110.2
H10A C10 H10B 108.5
C12 C11 C16 118.98(17)
C12 C11 C10 119.89(17)
C16 C11 C10 120.06(14)
C13 C12 C11 121.08(18)
C13 C12 H12 119.5
C11 C12 H12 119.5
C14 C13 C12 119.87(16)
C14 C13 H13 120.1
C12 C13 H13 120.1
C13 C14 C15 119.63(18)
C13 C14 H14 120.2
C15 C14 H14 120.2
C16 C15 C14 120.69(18)
C16 C15 H15 119.7
C14 C15 H15 119.7
C15 C16 C11 119.74(15)
C15 C16 C2 119.14(15)
C11 C16 C2 121.08(15)
C18 C17 C22 119.83(14)
C18 C17 C3 120.58(14)
C22 C17 C3 119.52(15)
C17 C18 C19 120.53(15)
C17 C18 H18 119.7
C19 C18 H18 119.7
C20 C19 C18 119.84(16)
C20 C19 H19 120.1
C18 C19 H19 120.1
C19 C20 C21 120.00(15)
C19 C20 H20 120.0
C21 C20 H20 120.0
C20 C21 C22 121.10(16)
C20 C21 H21 119.4
C22 C21 H21 119.4
C21 C22 C17 118.62(16)
C21 C22 C23 121.51(15)
C17 C22 C23 119.45(15)
C22 C23 C24 111.72(16)
C22 C23 H23A 109.3
C24 C23 H23A 109.3
C22 C23 H23B 109.3
C24 C23 H23B 109.3
H23A C23 H23B 107.9
C25 C24 C23 115.71(15)
C25 C24 H24A 108.4
C23 C24 H24A 108.4
C25 C24 H24B 108.4
C23 C24 H24B 108.4
H24A C24 H24B 107.4
C24 C25 C26 116.37(15)
C24 C25 H25A 108.2
C26 C25 H25A 108.2
C24 C25 H25B 108.2
C26 C25 H25B 108.2
H25A C25 H25B 107.3
F4 C26 F3 105.95(13)
F4 C26 C25 108.11(14)
F3 C26 C25 104.26(14)
F4 C26 C4 110.10(14)
F3 C26 C4 107.63(13)
C25 C26 C4 119.83(15)
F5 C27 F6 101.29(13)
F5 C27 C28 110.29(13)
F6 C27 C28 108.35(13)
F5 C27 C5 109.57(13)
F6 C27 C5 107.21(12)
C28 C27 C5 118.65(14)
C29 C28 C27 117.64(14)
C29 C28 H28A 107.9
C27 C28 H28A 107.9
C29 C28 H28B 107.9
C27 C28 H28B 107.9
H28A C28 H28B 107.2
C28 C29 C30 116.87(15)
C28 C29 H29A 108.1
C30 C29 H29A 108.1
C28 C29 H29B 108.1
C30 C29 H29B 108.1
H29A C29 H29B 107.3
C31 C30 C29 114.75(15)
C31 C30 H30A 108.6
C29 C30 H30A 108.6
C31 C30 H30B 108.6
C29 C30 H30B 108.6
H30A C30 H30B 107.6
C36 C31 C32 118.87(18)
C36 C31 C30 121.07(15)
C32 C31 C30 120.06(18)
C33 C32 C31 120.9(2)
C33 C32 H32 119.5
C31 C32 H32 119.5
C32 C33 C34 119.73(18)
C32 C33 H33 120.1
C34 C33 H33 120.1
C33 C34 C35 119.78(19)
C33 C34 H34 120.1
C35 C34 H34 120.1
C36 C35 C34 120.3(2)
C36 C35 H35 119.9
C34 C35 H35 119.9
C35 C36 C31 120.35(16)
C35 C36 C6 121.61(17)
C31 C36 C6 118.03(15)

loop_
_geom_bond_atom_site_label_1
_geom_bond_atom_site_label_2
_geom_bond_distance
C1 C2 1.402(2)
C1 C6 1.419(2)
C1 C7 1.539(2)
C2 C3 1.414(2)
C2 C16 1.510(2)
C3 C4 1.398(2)
C3 C17 1.512(2)
C4 C5 1.414(2)
C4 C26 1.544(2)
C5 C6 1.408(2)
C5 C27 1.540(2)
C6 C36 1.516(2)
C7 F2 1.3794(19)
C7 F1 1.3858(19)
C7 C8 1.516(2)
C8 C9 1.532(2)
C8 H8A 0.9900
C8 H8B 0.9900
C9 C10 1.537(2)
C9 H9A 0.9900
C9 H9B 0.9900
C10 C11 1.503(2)
C10 H10A 0.9900
C10 H10B 0.9900
C11 C12 1.395(2)
C11 C16 1.401(2)
C12 C13 1.386(3)
C12 H12 0.9500
C13 C14 1.385(3)
C13 H13 0.9500
C14 C15 1.396(2)
C14 H14 0.9500
C15 C16 1.388(2)
C15 H15 0.9500
C17 C18 1.384(2)
C17 C22 1.400(2)
C18 C19 1.393(2)
C18 H18 0.9500
C19 C20 1.373(3)
C19 H19 0.9500
C20 C21 1.381(3)
C20 H20 0.9500
C21 C22 1.395(2)
C21 H21 0.9500
C22 C23 1.506(2)
C23 C24 1.553(3)
C23 H23A 0.9900
C23 H23B 0.9900
C24 C25 1.515(3)
C24 H24A 0.9900
C24 H24B 0.9900
C25 C26 1.520(2)
C25 H25A 0.9900
C25 H25B 0.9900
C26 F4 1.371(2)
C26 F3 1.3815(19)
C27 F5 1.368(2)
C27 F6 1.389(2)
C27 C28 1.535(2)
C28 C29 1.533(3)
C28 H28A 0.9900
C28 H28B 0.9900
C29 C30 1.554(3)
C29 H29A 0.9900
C29 H29B 0.9900
C30 C31 1.514(3)
C30 H30A 0.9900
C30 H30B 0.9900
C31 C36 1.394(3)
C31 C32 1.399(3)
C32 C33 1.383(3)
C32 H32 0.9500
C33 C34 1.391(4)
C33 H33 0.9500
C34 C35 1.396(3)
C34 H34 0.9500
C35 C36 1.383(2)
C35 H35 0.9500

loop_
_cod_related_entry_id
_cod_related_entry_database
_cod_related_entry_code
1 ChemSpider 30660130
